data_4001778
loop_
_publ_author_name
'Mertz, Joshua L.'
'Fard, Zohreh Hassanzadeh'
'Malliakas, Christos D.'
'Manos, Manolis J.'
'Kanatzidis, Mercouri G.'

_publ_section_title
;
 Selective Removal of Cs+, Sr2+, and Ni2+by K2xMgxSn3--xS6(x= 0.5--1)
 (KMS-2) Relevant to Nuclear Waste Remediation
;
_journal_issue 10
_journal_name_full 'Chemistry of Materials'
_journal_page_first 2116
_journal_paper_doi 10.1021/cm400699r
_journal_volume 25
_journal_year 2013
_chemical_formula_sum 'K1.316 Mg0.658 S4 Sn1.342'
_chemical_formula_weight 355
_chemical_name_systematic ' ?'
_space_group_IT_number 194
_symmetry_cell_setting hexagonal
_symmetry_Int_Tables_number 194
_symmetry_space_group_name_Hall '-P 6c 2c'
_symmetry_space_group_name_H-M 'P 63/m m c'
_cell_angle_alpha 90
_cell_angle_beta 90
_cell_angle_gamma 120
_cell_formula_units_Z 1
_cell_length_a 3.6749(4)
_cell_length_b 3.6749(4)
_cell_length_c 16.827(4)
_cell_measurement_temperature 293
_cell_volume 196.80(6)
_computing_cell_refinement SAINT
_computing_data_collection APEX2
_computing_data_reduction SAINT
_diffrn_ambient_temperature 293
_diffrn_detector CCD
_diffrn_detector_type Bruker
_diffrn_measured_fraction_theta_full 0.98
_diffrn_measured_fraction_theta_max 0.98
_diffrn_measurement_device 'four-cycle diffractometer'
_diffrn_measurement_device_type 'Bruker CCD'
_diffrn_radiation_monochromator graphite
_diffrn_radiation_type synchrotron
_diffrn_radiation_wavelength 0.4428
_diffrn_reflns_av_R_equivalents 0.072
_diffrn_reflns_av_sigmaI/netI 0.0191
_diffrn_reflns_limit_h_max 4
_diffrn_reflns_limit_h_min -4
_diffrn_reflns_limit_k_max 3
_diffrn_reflns_limit_k_min -3
_diffrn_reflns_limit_l_max 20
_diffrn_reflns_limit_l_min -20
_diffrn_reflns_number 3198
_diffrn_reflns_theta_full 15.27
_diffrn_reflns_theta_max 15.27
_diffrn_reflns_theta_min 3.02
_diffrn_source synchrotron
_exptl_absorpt_coefficient_mu 1.584
_exptl_crystal_density_diffrn 2.9943
_exptl_crystal_F_000 164
_refine_diff_density_max 1.55
_refine_diff_density_min -1.62
_refine_ls_extinction_method none
_refine_ls_goodness_of_fit_gt 2.51
_refine_ls_goodness_of_fit_ref 2.40
_refine_ls_number_constraints 6
_refine_ls_number_parameters 10
_refine_ls_number_reflns 96
_refine_ls_number_restraints 0
_refine_ls_R_factor_all 0.0557
_refine_ls_R_factor_gt 0.0437
_refine_ls_shift/su_max 0.0303
_refine_ls_shift/su_mean 0.0118
_refine_ls_structure_factor_coef Fsqd
_refine_ls_weighting_details w=1/(\s^2^(I)+0.0016I^2^)
_refine_ls_weighting_scheme sigma
_refine_ls_wR_factor_gt 0.1198
_refine_ls_wR_factor_ref 0.1230
_reflns_number_gt 85
_reflns_number_total 96
_reflns_threshold_expression I>2\s(I)
_cod_data_source_file cm400699r_si_001.cif
_cod_data_source_block I
_cod_original_cell_volume 196.81(5)
_cod_original_sg_symbol_Hall '-P 6c;-2c'
_cod_database_code 4001778

loop_
_symmetry_equiv_pos_site_id
_symmetry_equiv_pos_as_xyz
1 x,y,z
2 -y,x-y,z
3 -x+y,-x,z
4 -x,-y,z+1/2
5 y,-x+y,z+1/2
6 x-y,x,z+1/2
7 y,x,-z
8 x-y,-y,-z
9 -x,-x+y,-z
10 -y,-x,-z+1/2
11 -x+y,y,-z+1/2
12 x,x-y,-z+1/2
13 -x,-y,-z
14 y,-x+y,-z
15 x-y,x,-z
16 x,y,-z+1/2
17 -y,x-y,-z+1/2
18 -x+y,-x,-z+1/2
19 -y,-x,z
20 -x+y,y,z
21 x,x-y,z
22 y,x,z+1/2
23 x-y,-y,z+1/2
24 -x,-x+y,z+1/2

loop_
_atom_site_label
_atom_site_type_symbol
_atom_site_fract_x
_atom_site_fract_y
_atom_site_fract_z
_atom_site_adp_type
_atom_site_U_iso_or_equiv
_atom_site_symmetry_multiplicity
_atom_site_occupancy
_atom_site_calc_flag
Sn Sn 0 0 0 Uani 0.0115(9) 2 0.67(2) d
Mg Mg 0 0 0 Uani 0.0115(9) 2 0.33(2) d
S S 0.666667 0.333333 0.0850(3) Uani 0.0171(15) 4 1 d
K1 K 0.333333 0.666667 0.25 Uani 0.150(19) 2 0.37(6) d
K2 K 0 0 0.25 Uani 0.150(19) 2 0.29(3) d

loop_
_atom_site_aniso_label
_atom_site_aniso_type_symbol
_atom_site_aniso_U_11
_atom_site_aniso_U_22
_atom_site_aniso_U_33
_atom_site_aniso_U_12
_atom_site_aniso_U_13
_atom_site_aniso_U_23
Sn Sn 0.0056(11) 0.0056(11) 0.0234(15) 0.0028(5) 0 0
Mg Mg 0.0056(11) 0.0056(11) 0.0234(15) 0.0028(5) 0 0
S S 0.0113(17) 0.0113(17) 0.029(3) 0.0056(9) 0 0
K1 K 0.21(3) 0.21(3) 0.033(12) 0.104(14) 0 0
K2 K 0.21(3) 0.21(3) 0.033(12) 0.104(14) 0 0

loop_
_atom_type_symbol
_atom_type_scat_dispersion_real
_atom_type_scat_dispersion_imag
_atom_type_scat_source
_atom_type_scat_Cromer_Mann_a1
_atom_type_scat_Cromer_Mann_b1
_atom_type_scat_Cromer_Mann_a2
_atom_type_scat_Cromer_Mann_b2
_atom_type_scat_Cromer_Mann_a3
_atom_type_scat_Cromer_Mann_b3
_atom_type_scat_Cromer_Mann_a4
_atom_type_scat_Cromer_Mann_b4
_atom_type_scat_Cromer_Mann_c
Mg 0.0175 0.0136 'International Tables Vol C tables 4.2.6.8 and 6.1.1.4' 5.4204 2.8275 2.1735 79.261101 1.2269 0.3808 2.3073 7.1937 0.8584
S 0.0523 0.0475 'International Tables Vol C tables 4.2.6.8 and 6.1.1.4' 6.9053 1.4679 5.2034 22.215099 1.4379 0.2536 1.5863 56.172001 0.8669
K 0.0932 0.0983 'International Tables Vol C tables 4.2.6.8 and 6.1.1.4' 8.2186 12.7949 7.4398 0.7748 1.0519 213.186996 0.8659 41.684101 1.4228
Sn -2.6037 0.6152 'International Tables Vol C tables 4.2.6.8 and 6.1.1.4' 19.1889 5.8303 19.1005 0.5031 4.4585 26.8909 2.4663 83.9571 4.7821

loop_
_geom_angle_atom_site_label_1
_geom_angle_atom_site_label_2
_geom_angle_atom_site_label_3
_geom_angle_site_symmetry_1
_geom_angle_site_symmetry_3
_geom_angle
Mg Sn S . 1_445 0
Mg Sn S . 1_455 0
Mg Sn S . . 0
Mg Sn S . 7_445 0
Mg Sn S . 7_545 0
Mg Sn S . 7_555 0
S Sn S 1_445 1_455 91.79(8)
S Sn S 1_445 . 91.79(8)
S Sn S 1_445 7_445 88.21(8)
S Sn S 1_445 7_545 88.21(8)
S Sn S 1_445 7_555 180.0(5)
S Sn S 1_455 . 91.79(8)
S Sn S 1_455 7_445 88.21(8)
S Sn S 1_455 7_545 180.0(5)
S Sn S 1_455 7_555 88.21(8)
S Sn S . 7_445 180.0(5)
S Sn S . 7_545 88.21(8)
S Sn S . 7_555 88.21(8)
S Sn S 7_445 7_545 91.79(8)
S Sn S 7_445 7_555 91.79(8)
S Sn S 7_545 7_555 91.79(8)
Sn Mg S . 1_445 0
Sn Mg S . 1_455 0
Sn Mg S . . 0
Sn Mg S . 7_445 0
Sn Mg S . 7_545 0
Sn Mg S . 7_555 0
S Mg S 1_445 1_455 91.79(8)
S Mg S 1_445 . 91.79(8)
S Mg S 1_445 7_445 88.21(8)
S Mg S 1_445 7_545 88.21(8)
S Mg S 1_445 7_555 180.0(5)
S Mg S 1_455 . 91.79(8)
S Mg S 1_455 7_445 88.21(8)
S Mg S 1_455 7_545 180.0(5)
S Mg S 1_455 7_555 88.21(8)
S Mg S . 7_445 180.0(5)
S Mg S . 7_545 88.21(8)
S Mg S . 7_555 88.21(8)
S Mg S 7_445 7_545 91.79(8)
S Mg S 7_445 7_555 91.79(8)
S Mg S 7_545 7_555 91.79(8)
Sn S Sn . 1_655 91.79(11)
Sn S Sn . 1_665 91.79(11)
Sn S Mg . . 0.0(5)
Sn S Mg . 1_655 91.79(11)
Sn S Mg . 1_665 91.79(11)
Sn S K1 . 1_545 101.10(4)
Sn S K1 . . 101.10(4)
Sn S K1 . 1_655 161.38(12)
Sn S K2 . . 86.60(4)
Sn S K2 . 1_655 134.10(5)
Sn S K2 . 1_665 134.10(5)
Sn S Sn 1_655 1_665 91.79(11)
Sn S Mg 1_655 . 91.79(11)
Sn S Mg 1_655 1_655 0.0(5)
Sn S Mg 1_655 1_665 91.79(11)
Sn S K1 1_655 1_545 101.10(4)
Sn S K1 1_655 . 161.38(12)
Sn S K1 1_655 1_655 101.10(4)
Sn S K2 1_655 . 134.10(5)
Sn S K2 1_655 1_655 86.60(4)
Sn S K2 1_655 1_665 134.10(5)
Sn S Mg 1_665 . 91.79(11)
Sn S Mg 1_665 1_655 91.79(11)
Sn S Mg 1_665 1_665 0.0(5)
Sn S K1 1_665 1_545 161.38(12)
Sn S K1 1_665 . 101.10(4)
Sn S K1 1_665 1_655 101.10(4)
Sn S K2 1_665 . 134.10(5)
Sn S K2 1_665 1_655 134.10(5)
Sn S K2 1_665 1_665 86.60(4)
Mg S Mg . 1_655 91.79(11)
Mg S Mg . 1_665 91.79(11)
Mg S K1 . 1_545 101.10(4)
Mg S K1 . . 101.10(4)
Mg S K1 . 1_655 161.38(12)
Mg S K2 . . 86.60(4)
Mg S K2 . 1_655 134.10(5)
Mg S K2 . 1_665 134.10(5)
Mg S Mg 1_655 1_665 91.79(11)
Mg S K1 1_655 1_545 101.10(4)
Mg S K1 1_655 . 161.38(12)
Mg S K1 1_655 1_655 101.10(4)
Mg S K2 1_655 . 134.10(5)
Mg S K2 1_655 1_655 86.60(4)
Mg S K2 1_655 1_665 134.10(5)
Mg S K1 1_665 1_545 161.38(12)
Mg S K1 1_665 . 101.10(4)
Mg S K1 1_665 1_655 101.10(4)
Mg S K2 1_665 . 134.10(5)
Mg S K2 1_665 1_655 134.10(5)
Mg S K2 1_665 1_665 86.60(4)
K1 S K1 1_545 . 63.45(7)
K1 S K1 1_545 1_655 63.45(7)
K1 S K2 1_545 . 35.35(4)
K1 S K2 1_545 1_655 35.35(4)
K1 S K2 1_545 1_665 74.78(9)
K1 S K1 . 1_655 63.45(7)
K1 S K2 . . 35.35(4)
K1 S K2 . 1_655 74.78(9)
K1 S K2 . 1_665 35.35(4)
K1 S K2 1_655 . 74.78(9)
K1 S K2 1_655 1_655 35.35(4)
K1 S K2 1_655 1_665 35.35(4)
K2 S K2 . 1_655 63.45(7)
K2 S K2 . 1_665 63.45(7)
K2 S K2 1_655 1_665 63.45(7)
S K1 S 1_455 . 63.45(5)
S K1 S 1_455 1_565 63.45(5)
S K1 S 1_455 10_565 105.22(6)
S K1 S 1_455 10_665 144.65(3)
S K1 S 1_455 10_675 144.65(3)
S K1 K2 1_455 . 72.326(19)
S K1 K2 1_455 1_565 72.326(19)
S K1 K2 1_455 1_665 127.39(4)
S K1 S . 1_565 63.45(5)
S K1 S . 10_565 144.65(3)
S K1 S . 10_665 105.22(6)
S K1 S . 10_675 144.65(3)
S K1 K2 . . 72.326(19)
S K1 K2 . 1_565 127.39(4)
S K1 K2 . 1_665 72.326(19)
S K1 S 1_565 10_565 144.65(3)
S K1 S 1_565 10_665 144.65(3)
S K1 S 1_565 10_675 105.22(6)
S K1 K2 1_565 . 127.39(4)
S K1 K2 1_565 1_565 72.326(19)
S K1 K2 1_565 1_665 72.326(19)
S K1 S 10_565 10_665 63.45(5)
S K1 S 10_565 10_675 63.45(5)
S K1 K2 10_565 . 72.326(19)
S K1 K2 10_565 1_565 72.326(19)
S K1 K2 10_565 1_665 127.39(4)
S K1 S 10_665 10_675 63.45(5)
S K1 K2 10_665 . 72.326(19)
S K1 K2 10_665 1_565 127.39(4)
S K1 K2 10_665 1_665 72.326(19)
S K1 K2 10_675 . 127.39(4)
S K1 K2 10_675 1_565 72.326(19)
S K1 K2 10_675 1_665 72.326(19)
K2 K1 K2 . 1_565 120.000(9)
K2 K1 K2 . 1_665 120.000(7)
K2 K1 K2 1_565 1_665 120.000(9)
S K2 S 1_445 1_455 63.45(5)
S K2 S 1_445 . 63.45(5)
S K2 S 1_445 10_555 105.22(6)
S K2 S 1_445 10_565 144.65(3)
S K2 S 1_445 10_665 144.65(3)
S K2 K1 1_445 1_445 72.326(19)
S K2 K1 1_445 1_545 72.326(19)
S K2 K1 1_445 . 127.39(4)
S K2 S 1_455 . 63.45(5)
S K2 S 1_455 10_555 144.65(3)
S K2 S 1_455 10_565 105.22(6)
S K2 S 1_455 10_665 144.65(3)
S K2 K1 1_455 1_445 72.326(19)
S K2 K1 1_455 1_545 127.39(4)
S K2 K1 1_455 . 72.326(19)
S K2 S . 10_555 144.65(3)
S K2 S . 10_565 144.65(3)
S K2 S . 10_665 105.22(6)
S K2 K1 . 1_445 127.39(4)
S K2 K1 . 1_545 72.326(19)
S K2 K1 . . 72.326(19)
S K2 S 10_555 10_565 63.45(5)
S K2 S 10_555 10_665 63.45(5)
S K2 K1 10_555 1_445 72.326(19)
S K2 K1 10_555 1_545 72.326(19)
S K2 K1 10_555 . 127.39(4)
S K2 S 10_565 10_665 63.45(5)
S K2 K1 10_565 1_445 72.326(19)
S K2 K1 10_565 1_545 127.39(4)
S K2 K1 10_565 . 72.326(19)
S K2 K1 10_665 1_445 127.39(4)
S K2 K1 10_665 1_545 72.326(19)
S K2 K1 10_665 . 72.326(19)
K1 K2 K1 1_445 1_545 120.000(9)
K1 K2 K1 1_445 . 120.000(7)
K1 K2 K1 1_545 . 120.000(9)

loop_
_geom_bond_atom_site_label_1
_geom_bond_atom_site_label_2
_geom_bond_site_symmetry_2
_geom_bond_distance
Sn Mg . 0
Sn S 1_445 2.559(2)
Sn S 1_455 2.559(2)
Sn S . 2.559(2)
Sn S 7_445 2.559(2)
Sn S 7_545 2.559(2)
Sn S 7_555 2.559(2)
Mg S 1_445 2.559(2)
Mg S 1_455 2.559(2)
Mg S . 2.559(2)
Mg S 7_445 2.559(2)
Mg S 7_545 2.559(2)
Mg S 7_555 2.559(2)
S K1 1_545 3.494(4)
S K1 . 3.494(4)
S K1 1_655 3.494(4)
S K2 . 3.494(4)
S K2 1_655 3.494(4)
S K2 1_665 3.494(4)
K1 K2 . 2.1217(7)
K1 K2 1_565 2.1217(2)
K1 K2 1_665 2.1217(7)
